data_4020435
loop_
_publ_author_name
'Silvano Cruz-Gregorio'
'Mario S\'anchez'
'Angel Clara-Sosa'
'Sylvain B\`ernes'
'Leticia Quintero'
'Fernando Sartillo-Piscil'

_publ_section_title
;
 Intramolecular Hydrogen Bonding (P=O--H) Stabilizes
 the Chair Conformation of Six-Membered Ring Phosphates
;
_journal_name_full 'Journal of Organic Chemistry'
_journal_page_first 7107
_journal_page_last 7113
_journal_paper_doi 10.1021/jo050753+
_journal_volume 70
_journal_year 2005
_chemical_absolute_configuration ad
_chemical_formula_moiety 'C18 H25 O8 P'
_chemical_formula_sum 'C18 H25 O8 P'
_chemical_formula_weight 400.35
_space_group_IT_number 4
_symmetry_cell_setting monoclinic
_symmetry_space_group_name_Hall 'P 2yb'
_symmetry_space_group_name_H-M 'P 1 21 1'
_cell_angle_alpha 90.00
_cell_angle_beta 96.229(13)
_cell_angle_gamma 90.00
_cell_formula_units_Z 2
_cell_length_a 5.7176(9)
_cell_length_b 10.4131(15)
_cell_length_c 17.571(3)
_cell_measurement_temperature 296(2)
_cell_volume 1040.0(3)
_diffrn_ambient_temperature 296(1)
_exptl_crystal_density_diffrn 1.279
_cod_depositor_comments
;
The following automatic conversions were performed:
'_symmetry_cell_setting' value 'Monoclinic' changed to 'monoclinic'
according to '/home/saulius/struct/CIF-dictionaries/cif_core.dic'
dictionary named 'cif_core.dic' version 2.4.1 from 2010-06-29.

Automatic conversion script
Id: cif_fix_enum 1527 2010-12-29 10:47:43Z saulius 
;
_cod_original_sg_symbol_H-M 'P 21'
_cod_database_code 4020435

loop_
_symmetry_equiv_pos_as_xyz
'x, y, z'
'-x, y+1/2, -z'

loop_
_atom_site_label
_atom_site_type_symbol
_atom_site_fract_x
_atom_site_fract_y
_atom_site_fract_z
_atom_site_U_iso_or_equiv
_atom_site_adp_type
_atom_site_occupancy
_atom_site_symmetry_multiplicity
_atom_site_calc_flag
_atom_site_refinement_flags
_atom_site_disorder_assembly
_atom_site_disorder_group
P1 P 0.46834(10) 0.10646(5) 0.23742(3) 0.04370(15) Uani 1 1 d . . .
C1 C 0.4799(4) -0.0258(2) 0.02581(14) 0.0489(5) Uani 1 1 d . . .
H1A H 0.3222 0.0121 0.0177 0.059 Uiso 1 1 calc R . .
C2 C 0.6681(4) 0.0780(2) 0.04088(12) 0.0434(5) Uani 1 1 d . . .
H2A H 0.6115 0.1642 0.0258 0.052 Uiso 1 1 calc R . .
C3 C 0.7442(4) 0.0655(2) 0.12616(12) 0.0426(5) Uani 1 1 d . . .
H3A H 0.9064 0.0941 0.1404 0.051 Uiso 1 1 calc R . .
C4 C 0.7112(4) -0.0774(2) 0.13883(14) 0.0473(5) Uani 1 1 d . . .
H4A H 0.8443 -0.1244 0.1216 0.057 Uiso 1 1 calc R . .
C5 C 0.6811(4) -0.1164(2) 0.22037(14) 0.0500(5) Uani 1 1 d . . .
H5A H 0.6326 -0.2067 0.2196 0.060 Uiso 1 1 calc R . .
C6 C 0.9095(5) -0.1055(3) 0.27271(14) 0.0549(6) Uani 1 1 d . . .
H6A H 1.0301 -0.1578 0.2533 0.066 Uiso 1 1 calc R . .
H6B H 0.9629 -0.0170 0.2750 0.066 Uiso 1 1 calc R . .
C7 C 1.0364(8) -0.1125(4) 0.4060(2) 0.1030(14) Uani 1 1 d D . .
H7A H 1.1781 -0.1391 0.3834 0.124 Uiso 0.501(10) 1 calc PR A 1
H7B H 1.0711 -0.0236 0.3979 0.124 Uiso 0.499(10) 1 d PR A 2
C81 C 1.037(3) -0.2160(12) 0.4686(5) 0.134(6) Uani 0.501(10) 1 d PD A 1
H81A H 1.1481 -0.2821 0.4594 0.201 Uiso 0.501(10) 1 calc PR A 1
H81B H 0.8830 -0.2528 0.4675 0.201 Uiso 0.501(10) 1 calc PR A 1
H81C H 1.0815 -0.1779 0.5178 0.201 Uiso 0.501(10) 1 calc PR A 1
C91 C 1.103(2) 0.0153(8) 0.4256(5) 0.129(5) Uani 0.501(10) 1 d PD A 1
H91A H 1.1973 0.0490 0.3883 0.194 Uiso 0.501(10) 1 calc PR A 1
H91B H 1.1920 0.0163 0.4752 0.194 Uiso 0.501(10) 1 calc PR A 1
H91C H 0.9645 0.0672 0.4267 0.194 Uiso 0.501(10) 1 calc PR A 1
C82 C 1.2547(15) -0.1774(13) 0.4128(5) 0.130(5) Uani 0.499(10) 1 d PD A 2
H82A H 1.3286 -0.1658 0.3668 0.195 Uiso 0.499(10) 1 calc PR A 2
H82B H 1.2293 -0.2673 0.4208 0.195 Uiso 0.499(10) 1 calc PR A 2
H82C H 1.3544 -0.1433 0.4555 0.195 Uiso 0.499(10) 1 calc PR A 2
C92 C 0.8996(16) -0.1166(18) 0.4793(4) 0.126(5) Uani 0.499(10) 1 d PD A 2
H92A H 0.7980 -0.0432 0.4793 0.190 Uiso 0.499(10) 1 calc PR A 2
H92B H 1.0104 -0.1154 0.5244 0.190 Uiso 0.499(10) 1 calc PR A 2
H92C H 0.8073 -0.1937 0.4786 0.190 Uiso 0.499(10) 1 calc PR A 2
C10 C 0.7537(4) -0.0428(3) -0.06269(14) 0.0556(6) Uani 1 1 d . . .
C11 C 0.7016(9) 0.0387(5) -0.1334(2) 0.1057(13) Uani 1 1 d . . .
H11A H 0.5975 0.1073 -0.1231 0.158 Uiso 1 1 calc R . .
H11B H 0.6286 -0.0133 -0.1745 0.158 Uiso 1 1 calc R . .
H11C H 0.8457 0.0739 -0.1478 0.158 Uiso 1 1 calc R . .
C12 C 0.9139(6) -0.1540(4) -0.0724(2) 0.0871(11) Uani 1 1 d . . .
H12A H 0.9375 -0.2017 -0.0255 0.131 Uiso 1 1 calc R . .
H12B H 1.0626 -0.1227 -0.0853 0.131 Uiso 1 1 calc R . .
H12C H 0.8444 -0.2087 -0.1126 0.131 Uiso 1 1 calc R . .
C13 C 0.6450(4) 0.2963(2) 0.31887(13) 0.0494(5) Uani 1 1 d . . .
C14 C 0.8197(5) 0.3689(3) 0.29385(18) 0.0656(7) Uani 1 1 d . . .
H14A H 0.9342 0.3317 0.2672 0.079 Uiso 1 1 calc R . .
C15 C 0.8225(7) 0.4997(3) 0.3092(2) 0.0784(9) Uani 1 1 d . . .
H15A H 0.9407 0.5508 0.2928 0.094 Uiso 1 1 calc R . .
C16 C 0.6550(7) 0.5537(3) 0.3477(2) 0.0793(9) Uani 1 1 d . . .
H16A H 0.6580 0.6416 0.3571 0.095 Uiso 1 1 calc R . .
C17 C 0.4813(7) 0.4796(3) 0.3726(2) 0.0791(9) Uani 1 1 d . . .
H17A H 0.3672 0.5171 0.3993 0.095 Uiso 1 1 calc R . .
C18 C 0.4749(6) 0.3483(3) 0.35827(18) 0.0679(8) Uani 1 1 d . . .
H18A H 0.3576 0.2970 0.3751 0.081 Uiso 1 1 calc R . .
O1 O 0.2277(3) 0.15222(19) 0.23657(12) 0.0609(5) Uani 1 1 d . . .
O2 O 0.5733(4) 0.14128(15) 0.16170(10) 0.0560(4) Uani 1 1 d . . .
O3 O 0.4960(3) -0.04166(17) 0.24909(10) 0.0533(4) Uani 1 1 d . . .
O4 O 0.6430(3) 0.16304(17) 0.30505(10) 0.0535(4) Uani 1 1 d . . .
O5 O 0.8683(4) -0.1477(2) 0.34607(11) 0.0698(6) Uani 1 1 d . A .
O6 O 0.5015(3) -0.10919(18) 0.09046(11) 0.0614(5) Uani 1 1 d . . .
O7 O 0.5359(3) -0.0899(2) -0.04000(11) 0.0668(5) Uani 1 1 d . . .
O8 O 0.8533(3) 0.03476(18) -0.00048(9) 0.0496(4) Uani 1 1 d . . .

loop_
_atom_site_aniso_label
_atom_site_aniso_U_11
_atom_site_aniso_U_22
_atom_site_aniso_U_33
_atom_site_aniso_U_23
_atom_site_aniso_U_13
_atom_site_aniso_U_12
P1 0.0419(3) 0.0482(3) 0.0407(3) -0.0014(3) 0.00283(19) -0.0044(3)
C1 0.0458(12) 0.0544(13) 0.0447(12) -0.0080(10) -0.0034(9) 0.0003(10)
C2 0.0456(11) 0.0443(13) 0.0394(10) -0.0021(8) 0.0007(8) 0.0031(9)
C3 0.0454(11) 0.0440(11) 0.0378(10) -0.0024(8) 0.0012(8) -0.0065(9)
C4 0.0513(12) 0.0419(12) 0.0466(11) -0.0038(9) -0.0036(9) -0.0037(10)
C5 0.0568(13) 0.0397(12) 0.0521(13) 0.0042(10) 0.0000(10) -0.0075(10)
C6 0.0603(14) 0.0522(13) 0.0502(13) 0.0092(11) -0.0026(11) -0.0012(12)
C7 0.129(3) 0.113(3) 0.0596(19) 0.0133(19) -0.027(2) -0.050(3)
C81 0.198(15) 0.122(8) 0.069(6) 0.033(6) -0.043(7) -0.053(9)
C91 0.203(11) 0.090(6) 0.083(6) -0.001(4) -0.037(6) -0.057(7)
C82 0.084(6) 0.219(13) 0.084(6) 0.011(7) -0.002(4) 0.036(7)
C92 0.092(6) 0.232(16) 0.056(4) -0.042(6) 0.011(4) 0.002(8)
C10 0.0510(13) 0.0696(17) 0.0449(12) -0.0156(12) -0.0004(10) 0.0003(12)
C11 0.134(3) 0.130(3) 0.0473(17) 0.006(2) -0.0142(18) -0.012(3)
C12 0.0652(18) 0.090(2) 0.103(3) -0.053(2) -0.0069(17) 0.0120(16)
C13 0.0494(12) 0.0568(14) 0.0394(11) -0.0045(10) -0.0071(9) -0.0023(11)
C14 0.0601(15) 0.0756(19) 0.0615(16) -0.0057(14) 0.0093(12) -0.0130(14)
C15 0.084(2) 0.073(2) 0.076(2) 0.0033(16) 0.0024(17) -0.0228(17)
C16 0.094(2) 0.0607(17) 0.078(2) -0.0106(16) -0.0143(17) -0.0076(17)
C17 0.086(2) 0.075(2) 0.077(2) -0.0243(17) 0.0104(17) -0.0003(18)
C18 0.0690(18) 0.0720(18) 0.0638(17) -0.0156(14) 0.0119(14) -0.0097(14)
O1 0.0466(9) 0.0664(11) 0.0683(11) -0.0067(9) -0.0003(8) -0.0032(8)
O2 0.0829(12) 0.0399(9) 0.0480(8) -0.0001(7) 0.0200(8) 0.0022(8)
O3 0.0543(10) 0.0503(10) 0.0564(9) 0.0061(8) 0.0105(8) -0.0081(7)
O4 0.0524(10) 0.0549(9) 0.0506(9) -0.0052(7) -0.0061(7) -0.0011(8)
O5 0.0876(14) 0.0690(12) 0.0492(10) 0.0118(9) -0.0083(9) -0.0250(10)
O6 0.0688(11) 0.0532(10) 0.0576(10) -0.0005(8) -0.0133(8) -0.0226(9)
O7 0.0524(10) 0.0873(14) 0.0597(10) -0.0342(10) 0.0018(8) -0.0131(10)
O8 0.0463(8) 0.0599(10) 0.0424(8) -0.0117(7) 0.0042(6) -0.0062(8)

loop_
_geom_bond_atom_site_label_1
_geom_bond_atom_site_label_2
_geom_bond_distance
_geom_bond_site_symmetry_2
_geom_bond_publ_flag
P1 O1 1.4546(19) . ?
P1 O2 1.5604(18) . ?
P1 O3 1.5617(19) . ?
P1 O4 1.5808(17) . ?
C1 O7 1.402(3) . ?
C1 O6 1.425(3) . ?
C1 C2 1.528(3) . ?
C1 H1A 0.9800 . ?
C2 O8 1.421(3) . ?
C2 C3 1.520(3) . ?
C2 H2A 0.9800 . ?
C3 O2 1.449(3) . ?
C3 C4 1.520(3) . ?
C3 H3A 0.9800 . ?
C4 O6 1.431(3) . ?
C4 C5 1.517(3) . ?
C4 H4A 0.9800 . ?
C5 O3 1.448(3) . ?
C5 C6 1.517(4) . ?
C5 H5A 0.9800 . ?
C6 O5 1.406(3) . ?
C6 H6A 0.9700 . ?
C6 H6B 0.9700 . ?
C7 O5 1.396(4) . ?
C7 C81 1.540(7) . ?
C7 C82 1.413(7) . ?
C7 C91 1.416(7) . ?
C7 C92 1.578(7) . ?
C7 H7A 0.9800 . ?
C7 H7B 0.9600 . ?
C81 H81A 0.9600 . ?
C81 H81B 0.9600 . ?
C81 H81C 0.9600 . ?
C82 H82A 0.9600 . ?
C82 H82B 0.9600 . ?
C82 H82C 0.9600 . ?
C91 H91A 0.9600 . ?
C91 H91B 0.9600 . ?
C91 H91C 0.9600 . ?
C92 H92A 0.9600 . ?
C92 H92B 0.9600 . ?
C92 H92C 0.9600 . ?
C10 O8 1.427(3) . ?
C10 O7 1.435(3) . ?
C10 C12 1.497(4) . ?
C10 C11 1.507(5) . ?
C11 H11A 0.9600 . ?
C11 H11B 0.9600 . ?
C11 H11C 0.9600 . ?
C12 H12A 0.9600 . ?
C12 H12B 0.9600 . ?
C12 H12C 0.9600 . ?
C13 C14 1.363(4) . ?
C13 C18 1.365(4) . ?
C13 O4 1.409(3) . ?
C14 C15 1.389(5) . ?
C14 H14A 0.9300 . ?
C15 C16 1.353(5) . ?
C15 H15A 0.9300 . ?
C16 C17 1.368(5) . ?
C16 H16A 0.9300 . ?
C17 C18 1.390(5) . ?
C17 H17A 0.9300 . ?
C18 H18A 0.9300 . ?
